data_7707675
loop_
_publ_author_name
'Haffner, Arthur'
'Zeman, Otto E. O.'
'Br\"auniger, Thomas'
'Johrendt, Dirk'

_publ_section_title
;
 Supertetrahedral anions in the phosphidosilicates
 Na<sub>1.25</sub>Ba<sub>0.875</sub>Si<sub>3</sub>P<sub>5</sub> and
 Na<sub>31</sub>Ba<sub>5</sub>Si<sub>52</sub>P<sub>83</sub>.
;
_journal_issue 26
_journal_name_full 'Dalton transactions (Cambridge, England : 2003)'
_journal_page_first 9123
_journal_page_last 9128
_journal_paper_doi 10.1039/d1dt01234g
_journal_volume 50
_journal_year 2021
_chemical_formula_sum 'Ba0.88 Na1.25 P5 Si3'
_chemical_formula_weight 388.03
_space_group_crystal_system orthorhombic
_space_group_IT_number 63
_space_group_name_Hall '-C 2c 2'
_space_group_name_H-M_alt 'C m c m'
_audit_creation_method SHELXL-2016/6
_audit_update_record
;
2021-04-10 deposited with the CCDC.	2021-06-11 downloaded from the CCDC.
;
_cell_angle_alpha 90
_cell_angle_beta 90
_cell_angle_gamma 90
_cell_formula_units_Z 12
_cell_length_a 7.1678(2)
_cell_length_b 34.0730(8)
_cell_length_c 11.0890(2)
_cell_measurement_reflns_used 9892
_cell_measurement_temperature 296(2)
_cell_measurement_theta_max 61.054
_cell_measurement_theta_min 4.782
_cell_volume 2708.25(11)
_computing_structure_refinement 'SHELXL-2016/6 (Sheldrick, 2016)'
_diffrn_ambient_temperature 296(2)
_diffrn_measured_fraction_theta_full 0.996
_diffrn_measured_fraction_theta_max 0.998
_diffrn_measurement_device_type 'Bruker D8 Quest'
_diffrn_radiation_type MoK\a
_diffrn_radiation_wavelength 0.71073
_diffrn_reflns_av_R_equivalents 0.0256
_diffrn_reflns_av_unetI/netI 0.0085
_diffrn_reflns_Laue_measured_fraction_full 0.996
_diffrn_reflns_Laue_measured_fraction_max 0.998
_diffrn_reflns_limit_h_max 10
_diffrn_reflns_limit_h_min -10
_diffrn_reflns_limit_k_max 48
_diffrn_reflns_limit_k_min -48
_diffrn_reflns_limit_l_max 15
_diffrn_reflns_limit_l_min -15
_diffrn_reflns_number 49160
_diffrn_reflns_point_group_measured_fraction_full 0.996
_diffrn_reflns_point_group_measured_fraction_max 0.998
_diffrn_reflns_theta_full 25.242
_diffrn_reflns_theta_max 30.561
_diffrn_reflns_theta_min 2.191
_exptl_absorpt_coefficient_mu 5.126
_exptl_absorpt_correction_T_max 0.1418
_exptl_absorpt_correction_T_min 0.0836
_exptl_absorpt_correction_type multi-scan
_exptl_crystal_colour black
_exptl_crystal_density_diffrn 2.855
_exptl_crystal_description block
_exptl_crystal_F_000 2157
_exptl_crystal_size_max 0.254
_exptl_crystal_size_mid 0.094
_exptl_crystal_size_min 0.046
_refine_diff_density_max 2.051
_refine_diff_density_min -2.688
_refine_diff_density_rms 0.139
_refine_ls_extinction_method none
_refine_ls_goodness_of_fit_ref 1.109
_refine_ls_hydrogen_treatment undef
_refine_ls_matrix_type full
_refine_ls_number_parameters 100
_refine_ls_number_reflns 2327
_refine_ls_number_restraints 3
_refine_ls_restrained_S_all 1.108
_refine_ls_R_factor_all 0.0292
_refine_ls_R_factor_gt 0.0278
_refine_ls_shift/su_max 0.003
_refine_ls_shift/su_mean 0.000
_refine_ls_structure_factor_coef Fsqd
_refine_ls_weighting_details 'w=1/[\s^2^(Fo^2^)+(0.0219P)^2^+24.6941P] where P=(Fo^2^+2Fc^2^)/3'
_refine_ls_weighting_scheme calc
_refine_ls_wR_factor_gt 0.0665
_refine_ls_wR_factor_ref 0.0675
_reflns_Friedel_coverage 0.000
_reflns_number_gt 2223
_reflns_number_total 2327
_reflns_threshold_expression 'I > 2\s(I)'
_cod_data_source_file d1dt01234g2.cif
_cod_data_source_block shelx
_cod_depositor_comments 'Adding full bibliography for 7707675--7707676.cif.'
_cod_database_code 7707675
_shelx_shelxl_version_number 2016/6
_shelx_space_group_comment
;
The symmetry employed for this shelxl refinement is uniquely defined
by the following loop, which should always be used as a source of
symmetry information in preference to the above space-group names.
They are only intended as comments.
;
_shelx_estimated_absorpt_t_min 0.356
_shelx_estimated_absorpt_t_max 0.798

loop_
_space_group_symop_operation_xyz
'x, y, z'
'-x, -y, z+1/2'
'-x, y, -z+1/2'
'x, -y, -z'
'x+1/2, y+1/2, z'
'-x+1/2, -y+1/2, z+1/2'
'-x+1/2, y+1/2, -z+1/2'
'x+1/2, -y+1/2, -z'
'-x, -y, -z'
'x, y, -z-1/2'
'x, -y, z-1/2'
'-x, y, z'
'-x+1/2, -y+1/2, -z'
'x+1/2, y+1/2, -z-1/2'
'x+1/2, -y+1/2, z-1/2'
'-x+1/2, y+1/2, z'

loop_
_atom_site_label
_atom_site_type_symbol
_atom_site_fract_x
_atom_site_fract_y
_atom_site_fract_z
_atom_site_U_iso_or_equiv
_atom_site_adp_type
_atom_site_occupancy
_atom_site_site_symmetry_order
_atom_site_calc_flag
_atom_site_refinement_flags_posn
_atom_site_refinement_flags_adp
_atom_site_refinement_flags_occupancy
_atom_site_disorder_assembly
_atom_site_disorder_group
Ba1 Ba 0.000000 0.20847(2) 0.08780(4) 0.01843(16) Uani 0.4052(19) 2 d S T P . .
Ba2 Ba 0.000000 0.41347(2) 0.250000 0.0391(2) Uani 0.808(3) 4 d S T P . .
Ba3 Ba 0.000000 0.79762(2) 0.250000 0.01851(9) Uani 1 4 d S T P . .
Na1 Na 0.000000 0.20847(2) 0.08780(4) 0.01843(16) Uani 0.595(2) 2 d S T P . .
Na2 Na 0.2456(5) 0.000000 0.000000 0.0399(8) Uani 0.823(5) 2 d S T P . .
Na3 Na 0.000000 0.41347(2) 0.250000 0.0391(2) Uani 0.192(3) 4 d S T P . .
Na4 Na 0.000000 0.91409(13) 0.250000 0.0478(15) Uani 0.733(11) 4 d S T P . .
Si1 Si 0.25116(9) 0.10945(2) 0.08484(6) 0.01093(13) Uani 1 1 d . . . . .
Si2 Si 0.000000 0.32129(3) 0.07770(9) 0.01184(18) Uani 1 2 d S T P . .
Si3 Si 0.000000 0.03358(4) 0.250000 0.0114(2) Uani 1 4 d S T P . .
Si4 Si 0.000000 0.53264(4) 0.250000 0.0116(2) Uani 1 4 d S T P . .
Si5 Si 0.000000 0.68381(4) 0.250000 0.0118(2) Uani 1 4 d S T P . .
P1 P 0.26239(9) 0.35654(2) 0.08266(6) 0.01537(14) Uani 1 1 d . . . . .
P2 P 0.23757(13) 0.14767(3) 0.250000 0.01199(16) Uani 1 2 d S T P . .
P3 P 0.25204(13) 0.49366(3) 0.250000 0.01388(17) Uani 1 2 d S T P . .
P4 P 0.000000 0.06891(3) 0.07724(8) 0.01158(16) Uani 1 2 d S T P . .
P5 P 0.000000 0.27958(3) 0.58292(9) 0.0243(2) Uani 1 2 d S T P . .
P6 P 0.000000 0.56828(3) 0.07749(8) 0.01209(17) Uani 1 2 d S T P . .
P7 P 0.000000 0.28421(4) 0.250000 0.0148(2) Uani 1 4 d S T P . .

loop_
_atom_site_aniso_label
_atom_site_aniso_U_11
_atom_site_aniso_U_22
_atom_site_aniso_U_33
_atom_site_aniso_U_23
_atom_site_aniso_U_13
_atom_site_aniso_U_12
Ba1 0.0253(3) 0.0157(2) 0.0143(2) 0.00122(15) 0.000 0.000
Ba2 0.0799(5) 0.0163(2) 0.0211(2) 0.000 0.000 0.000
Ba3 0.02080(16) 0.01630(15) 0.01843(16) 0.000 0.000 0.000
Na1 0.0253(3) 0.0157(2) 0.0143(2) 0.00122(15) 0.000 0.000
Na2 0.070(2) 0.0303(12) 0.0192(11) -0.0053(9) 0.000 0.000
Na3 0.0799(5) 0.0163(2) 0.0211(2) 0.000 0.000 0.000
Na4 0.048(3) 0.030(2) 0.066(3) 0.000 0.000 0.000
Si1 0.0089(3) 0.0139(3) 0.0100(3) 0.0011(2) -0.0002(2) -0.0006(2)
Si2 0.0118(4) 0.0136(4) 0.0101(4) 0.0010(3) 0.000 0.000
Si3 0.0089(5) 0.0128(6) 0.0127(6) 0.000 0.000 0.000
Si4 0.0098(6) 0.0126(6) 0.0125(6) 0.000 0.000 0.000
Si5 0.0116(6) 0.0135(6) 0.0103(6) 0.000 0.000 0.000
P1 0.0111(3) 0.0220(3) 0.0131(3) 0.0060(2) -0.0018(2) -0.0019(2)
P2 0.0097(4) 0.0154(4) 0.0108(4) 0.000 0.000 -0.0001(3)
P3 0.0095(4) 0.0130(4) 0.0191(4) 0.000 0.000 -0.0003(3)
P4 0.0094(4) 0.0130(4) 0.0124(4) 0.0005(3) 0.000 0.000
P5 0.0485(7) 0.0136(4) 0.0109(4) -0.0003(3) 0.000 0.000
P6 0.0100(4) 0.0140(4) 0.0123(4) 0.0003(3) 0.000 0.000
P7 0.0212(6) 0.0145(6) 0.0086(5) 0.000 0.000 0.000

loop_
_atom_type_symbol
_atom_type_description
_atom_type_scat_dispersion_real
_atom_type_scat_dispersion_imag
_atom_type_scat_source
P P 0.1023 0.0942 'International Tables Vol C Tables 4.2.6.8 and 6.1.1.4'
Ba Ba -0.3244 2.2819 'International Tables Vol C Tables 4.2.6.8 and 6.1.1.4'
Si Si 0.0817 0.0704 'International Tables Vol C Tables 4.2.6.8 and 6.1.1.4'
Na Na 0.0362 0.0249 'International Tables Vol C Tables 4.2.6.8 and 6.1.1.4'

loop_
_geom_angle_atom_site_label_1
_geom_angle_atom_site_label_2
_geom_angle_atom_site_label_3
_geom_angle
_geom_angle_site_symmetry_1
_geom_angle_site_symmetry_3
_geom_angle_publ_flag
P5 Ba1 P7 72.87(3) 10_556 . ?
P5 Ba1 P2 148.049(16) 10_556 . ?
P7 Ba1 P2 102.00(2) . . ?
P5 Ba1 P2 148.049(16) 10_556 3 ?
P7 Ba1 P2 102.00(2) . 3 ?
P2 Ba1 P2 63.66(3) . 3 ?
P5 Ba1 P1 99.93(2) 10_556 8_455 ?
P7 Ba1 P1 149.213(13) . 8_455 ?
P2 Ba1 P1 99.04(2) . 8_455 ?
P2 Ba1 P1 67.951(16) 3 8_455 ?
P5 Ba1 P1 99.93(2) 10_556 13 ?
P7 Ba1 P1 149.213(13) . 13 ?
P2 Ba1 P1 67.952(16) . 13 ?
P2 Ba1 P1 99.04(2) 3 13 ?
P1 Ba1 P1 60.64(2) 8_455 13 ?
P5 Ba1 Ba1 128.00(2) 10_556 10_556 ?
P7 Ba1 Ba1 55.129(17) . 10_556 ?
P2 Ba1 Ba1 56.150(12) . 10_556 ?
P2 Ba1 Ba1 56.150(12) 3 10_556 ?
P1 Ba1 Ba1 124.079(13) 8_455 10_556 ?
P1 Ba1 Ba1 124.079(13) 13 10_556 ?
P5 Ba1 P5 84.363(18) 10_556 6_554 ?
P7 Ba1 P5 85.179(18) . 6_554 ?
P2 Ba1 P5 63.70(2) . 6_554 ?
P2 Ba1 P5 127.21(3) 3 6_554 ?
P1 Ba1 P5 124.56(2) 8_455 6_554 ?
P1 Ba1 P5 64.16(2) 13 6_554 ?
Ba1 Ba1 P5 90.861(19) 10_556 6_554 ?
P5 Ba1 P5 84.363(18) 10_556 6_454 ?
P7 Ba1 P5 85.179(18) . 6_454 ?
P2 Ba1 P5 127.21(3) . 6_454 ?
P2 Ba1 P5 63.70(2) 3 6_454 ?
P1 Ba1 P5 64.16(2) 8_455 6_454 ?
P1 Ba1 P5 124.56(2) 13 6_454 ?
Ba1 Ba1 P5 90.861(19) 10_556 6_454 ?
P5 Ba1 P5 166.92(4) 6_554 6_454 ?
P5 Ba1 Ba3 55.17(2) 10_556 9_565 ?
P7 Ba1 Ba3 128.04(2) . 9_565 ?
P2 Ba1 Ba3 121.378(15) . 9_565 ?
P2 Ba1 Ba3 121.378(15) 3 9_565 ?
P1 Ba1 Ba3 53.431(13) 8_455 9_565 ?
P1 Ba1 Ba3 53.431(13) 13 9_565 ?
Ba1 Ba1 Ba3 176.829(9) 10_556 9_565 ?
P5 Ba1 Ba3 89.498(19) 6_554 9_565 ?
P5 Ba1 Ba3 89.498(19) 6_454 9_565 ?
P5 Ba1 Si1 133.62(2) 10_556 . ?
P7 Ba1 Si1 136.778(18) . . ?
P2 Ba1 Si1 35.954(15) . . ?
P2 Ba1 Si1 71.76(2) 3 . ?
P1 Ba1 Si1 69.732(17) 8_455 . ?
P1 Ba1 Si1 34.739(15) 13 . ?
Ba1 Ba1 Si1 90.492(12) 10_556 . ?
P5 Ba1 Si1 68.394(19) 6_554 . ?
P5 Ba1 Si1 124.55(2) 6_454 . ?
Ba3 Ba1 Si1 86.711(14) 9_565 . ?
P5 Ba1 Si1 133.62(2) 10_556 12 ?
P7 Ba1 Si1 136.779(18) . 12 ?
P2 Ba1 Si1 71.76(2) . 12 ?
P2 Ba1 Si1 35.955(15) 3 12 ?
P1 Ba1 Si1 34.738(15) 8_455 12 ?
P1 Ba1 Si1 69.730(17) 13 12 ?
Ba1 Ba1 Si1 90.492(12) 10_556 12 ?
P5 Ba1 Si1 124.55(2) 6_554 12 ?
P5 Ba1 Si1 68.394(19) 6_454 12 ?
Ba3 Ba1 Si1 86.711(14) 9_565 12 ?
Si1 Ba1 Si1 56.17(2) . 12 ?
P3 Ba2 P3 66.95(3) 3 . ?
P3 Ba2 P1 100.202(18) 3 12 ?
P3 Ba2 P1 144.107(13) . 12 ?
P3 Ba2 P1 100.202(18) 3 3 ?
P3 Ba2 P1 144.107(13) . 3 ?
P1 Ba2 P1 68.96(2) 12 3 ?
P3 Ba2 P1 144.107(13) 3 10_556 ?
P3 Ba2 P1 100.203(18) . 10_556 ?
P1 Ba2 P1 107.44(3) 12 10_556 ?
P1 Ba2 P1 70.04(2) 3 10_556 ?
P3 Ba2 P1 144.108(13) 3 . ?
P3 Ba2 P1 100.205(18) . . ?
P1 Ba2 P1 70.04(2) 12 . ?
P1 Ba2 P1 107.43(3) 3 . ?
P1 Ba2 P1 68.96(2) 10_556 . ?
P3 Ba2 Na4 123.13(8) 3 5_545 ?
P3 Ba2 Na4 56.19(7) . 5_545 ?
P1 Ba2 Na4 125.26(5) 12 5_545 ?
P1 Ba2 Na4 125.26(5) 3 5_545 ?
P1 Ba2 Na4 55.23(5) 10_556 5_545 ?
P1 Ba2 Na4 55.23(5) . 5_545 ?
P3 Ba2 Na4 56.19(7) 3 5_445 ?
P3 Ba2 Na4 123.13(8) . 5_445 ?
P1 Ba2 Na4 55.23(5) 12 5_445 ?
P1 Ba2 Na4 55.23(5) 3 5_445 ?
P1 Ba2 Na4 125.26(5) 10_556 5_445 ?
P1 Ba2 Na4 125.26(5) . 5_445 ?
Na4 Ba2 Na4 179.32(15) 5_545 5_445 ?
P3 Ba2 Si2 135.451(14) 3 10_556 ?
P3 Ba2 Si2 135.451(14) . 10_556 ?
P1 Ba2 Si2 77.800(19) 12 10_556 ?
P1 Ba2 Si2 36.889(13) 3 10_556 ?
P1 Ba2 Si2 36.889(13) 10_556 10_556 ?
P1 Ba2 Si2 77.798(19) . 10_556 ?
Na4 Ba2 Si2 90.29(6) 5_545 10_556 ?
Na4 Ba2 Si2 90.29(6) 5_445 10_556 ?
P3 Ba2 Si2 135.451(14) 3 . ?
P3 Ba2 Si2 135.452(14) . . ?
P1 Ba2 Si2 36.889(13) 12 . ?
P1 Ba2 Si2 77.799(19) 3 . ?
P1 Ba2 Si2 77.799(19) 10_556 . ?
P1 Ba2 Si2 36.887(13) . . ?
Na4 Ba2 Si2 90.29(6) 5_545 . ?
Na4 Ba2 Si2 90.29(6) 5_445 . ?
Si2 Ba2 Si2 62.62(3) 10_556 . ?
P3 Ba2 P6 81.907(14) 3 2_565 ?
P3 Ba2 P6 81.906(14) . 2_565 ?
P1 Ba2 P6 131.141(16) 12 2_565 ?
P1 Ba2 P6 62.732(16) 3 2_565 ?
P1 Ba2 P6 62.732(16) 10_556 2_565 ?
P1 Ba2 P6 131.140(16) . 2_565 ?
Na4 Ba2 P6 89.942(12) 5_545 2_565 ?
Na4 Ba2 P6 89.942(12) 5_445 2_565 ?
Si2 Ba2 P6 68.40(2) 10_556 2_565 ?
Si2 Ba2 P6 131.03(2) . 2_565 ?
P3 Ba2 P6 81.907(14) 3 9_565 ?
P3 Ba2 P6 81.906(14) . 9_565 ?
P1 Ba2 P6 62.732(16) 12 9_565 ?
P1 Ba2 P6 131.141(16) 3 9_565 ?
P1 Ba2 P6 131.141(16) 10_556 9_565 ?
P1 Ba2 P6 62.733(16) . 9_565 ?
Na4 Ba2 P6 89.942(12) 5_545 9_565 ?
Na4 Ba2 P6 89.942(12) 5_445 9_565 ?
Si2 Ba2 P6 131.03(2) 10_556 9_565 ?
Si2 Ba2 P6 68.40(2) . 9_565 ?
P6 Ba2 P6 160.57(3) 2_565 9_565 ?
P5 Ba3 P5 70.32(4) 2_564 9_566 ?
P5 Ba3 P1 147.283(13) 2_564 7 ?
P5 Ba3 P1 100.24(2) 9_566 7 ?
P5 Ba3 P1 147.283(13) 2_564 14_456 ?
P5 Ba3 P1 100.24(2) 9_566 14_456 ?
P1 Ba3 P1 63.84(2) 7 14_456 ?
P5 Ba3 P1 100.24(2) 2_564 16 ?
P5 Ba3 P1 147.283(13) 9_566 16 ?
P1 Ba3 P1 70.35(3) 7 16 ?
P1 Ba3 P1 102.88(3) 14_456 16 ?
P5 Ba3 P1 100.24(2) 2_564 5_455 ?
P5 Ba3 P1 147.283(13) 9_566 5_455 ?
P1 Ba3 P1 102.88(3) 7 5_455 ?
P1 Ba3 P1 70.35(3) 14_456 5_455 ?
P1 Ba3 P1 63.84(2) 16 5_455 ?
P5 Ba3 P7 84.066(18) 2_564 5_455 ?
P5 Ba3 P7 84.066(18) 9_566 5_455 ?
P1 Ba3 P7 127.11(2) 7 5_455 ?
P1 Ba3 P7 63.53(2) 14_456 5_455 ?
P1 Ba3 P7 127.11(2) 16 5_455 ?
P1 Ba3 P7 63.53(2) 5_455 5_455 ?
P5 Ba3 P7 84.066(18) 2_564 5 ?
P5 Ba3 P7 84.066(18) 9_566 5 ?
P1 Ba3 P7 63.53(2) 7 5 ?
P1 Ba3 P7 127.11(2) 14_456 5 ?
P1 Ba3 P7 63.53(2) 16 5 ?
P1 Ba3 P7 127.11(2) 5_455 5 ?
P7 Ba3 P7 165.47(4) 5_455 5 ?
P5 Ba3 Ba1 51.67(2) 2_564 9_565 ?
P5 Ba3 Ba1 121.99(2) 9_566 9_565 ?
P1 Ba3 Ba1 127.564(15) 7 9_565 ?
P1 Ba3 Ba1 127.564(15) 14_456 9_565 ?
P1 Ba3 Ba1 57.265(14) 16 9_565 ?
P1 Ba3 Ba1 57.265(14) 5_455 9_565 ?
P7 Ba3 Ba1 89.600(2) 5_455 9_565 ?
P7 Ba3 Ba1 89.600(2) 5 9_565 ?
P5 Ba3 Ba1 121.99(2) 2_564 2_565 ?
P5 Ba3 Ba1 51.67(2) 9_566 2_565 ?
P1 Ba3 Ba1 57.265(14) 7 2_565 ?
P1 Ba3 Ba1 57.265(14) 14_456 2_565 ?
P1 Ba3 Ba1 127.564(15) 16 2_565 ?
P1 Ba3 Ba1 127.564(15) 5_455 2_565 ?
P7 Ba3 Ba1 89.600(2) 5_455 2_565 ?
P7 Ba3 Ba1 89.600(2) 5 2_565 ?
Ba1 Ba3 Ba1 173.665(17) 9_565 2_565 ?
P5 Ba3 Na4 144.840(19) 2_564 . ?
P5 Ba3 Na4 144.840(19) 9_566 . ?
P1 Ba3 Na4 51.440(13) 7 . ?
P1 Ba3 Na4 51.440(13) 14_456 . ?
P1 Ba3 Na4 51.440(13) 16 . ?
P1 Ba3 Na4 51.440(13) 5_455 . ?
P7 Ba3 Na4 97.26(2) 5_455 . ?
P7 Ba3 Na4 97.26(2) 5 . ?
Ba1 Ba3 Na4 93.168(9) 9_565 . ?
Ba1 Ba3 Na4 93.168(9) 2_565 . ?
P3 Na2 P3 179.31(14) 7_545 13 ?
P3 Na2 P4 77.52(4) 7_545 . ?
P3 Na2 P4 102.89(6) 13 . ?
P3 Na2 P4 102.89(6) 7_545 9 ?
P3 Na2 P4 77.52(4) 13 9 ?
P4 Na2 P4 109.68(10) . 9 ?
P3 Na2 P6 77.11(4) 7_545 5_545 ?
P3 Na2 P6 102.47(6) 13 5_545 ?
P4 Na2 P6 71.482(14) . 5_545 ?
P4 Na2 P6 178.83(10) 9 5_545 ?
P3 Na2 P6 102.47(6) 7_545 13 ?
P3 Na2 P6 77.11(4) 13 13 ?
P4 Na2 P6 178.83(10) . 13 ?
P4 Na2 P6 71.481(14) 9 13 ?
P6 Na2 P6 107.36(10) 5_545 13 ?
P3 Na2 Si3 140.55(9) 7_545 9 ?
P3 Na2 Si3 39.99(3) 13 9 ?
P4 Na2 Si3 100.63(8) . 9 ?
P4 Na2 Si3 39.87(3) 9 9 ?
P6 Na2 Si3 140.45(3) 5_545 9 ?
P6 Na2 Si3 80.14(2) 13 9 ?
P3 Na2 Si3 40.00(3) 7_545 . ?
P3 Na2 Si3 140.55(9) 13 . ?
P4 Na2 Si3 39.86(3) . . ?
P4 Na2 Si3 100.63(8) 9 . ?
P6 Na2 Si3 80.14(2) 5_545 . ?
P6 Na2 Si3 140.45(3) 13 . ?
Si3 Na2 Si3 119.17(9) 9 . ?
P3 Na2 Si4 39.81(3) 7_545 5_545 ?
P3 Na2 Si4 139.63(9) 13 5_545 ?
P4 Na2 Si4 80.44(2) . 5_545 ?
P4 Na2 Si4 140.00(3) 9 5_545 ?
P6 Na2 Si4 39.65(3) 5_545 5_545 ?
P6 Na2 Si4 98.79(8) 13 5_545 ?
Si3 Na2 Si4 178.91(9) 9 5_545 ?
Si3 Na2 Si4 61.817(7) . 5_545 ?
P3 Na2 Si4 139.63(9) 7_545 13 ?
P3 Na2 Si4 39.81(3) 13 13 ?
P4 Na2 Si4 140.00(3) . 13 ?
P4 Na2 Si4 80.44(2) 9 13 ?
P6 Na2 Si4 98.79(8) 5_545 13 ?
P6 Na2 Si4 39.65(3) 13 13 ?
Si3 Na2 Si4 61.817(6) 9 13 ?
Si3 Na2 Si4 178.91(9) . 13 ?
Si4 Na2 Si4 117.20(9) 5_545 13 ?
P3 Na2 Na2 90.34(7) 7_545 9 ?
P3 Na2 Na2 90.34(7) 13 9 ?
P4 Na2 Na2 54.84(5) . 9 ?
P4 Na2 Na2 54.84(5) 9 9 ?
P6 Na2 Na2 126.32(5) 5_545 9 ?
P6 Na2 Na2 126.32(5) 13 9 ?
Si3 Na2 Na2 59.58(5) 9 9 ?
Si3 Na2 Na2 59.58(5) . 9 ?
Si4 Na2 Na2 121.40(5) 5_545 9 ?
Si4 Na2 Na2 121.40(5) 13 9 ?
P3 Na2 Na2 89.66(7) 7_545 9_655 ?
P3 Na2 Na2 89.66(7) 13 9_655 ?
P4 Na2 Na2 125.16(5) . 9_655 ?
P4 Na2 Na2 125.16(5) 9 9_655 ?
P6 Na2 Na2 53.68(5) 5_545 9_655 ?
P6 Na2 Na2 53.68(5) 13 9_655 ?
Si3 Na2 Na2 120.42(5) 9 9_655 ?
Si3 Na2 Na2 120.42(5) . 9_655 ?
Si4 Na2 Na2 58.60(5) 5_545 9_655 ?
Si4 Na2 Na2 58.60(5) 13 9_655 ?
Na2 Na2 Na2 180.0 9 9_655 ?
P1 Na4 P1 64.50(7) 5_455 16 ?
P1 Na4 P1 104.20(13) 5_455 7 ?
P1 Na4 P1 71.09(8) 16 7 ?
P1 Na4 P1 71.09(8) 5_455 14_456 ?
P1 Na4 P1 104.20(13) 16 14_456 ?
P1 Na4 P1 64.50(7) 7 14_456 ?
P1 Na4 P3 143.73(6) 5_455 7 ?
P1 Na4 P3 102.78(3) 16 7 ?
P1 Na4 P3 102.78(3) 7 7 ?
P1 Na4 P3 143.73(6) 14_456 7 ?
P1 Na4 P3 102.78(3) 5_455 5_455 ?
P1 Na4 P3 143.73(6) 16 5_455 ?
P1 Na4 P3 143.73(6) 7 5_455 ?
P1 Na4 P3 102.78(3) 14_456 5_455 ?
P3 Na4 P3 66.50(9) 7 5_455 ?
P1 Na4 Ba2 122.00(9) 5_455 5 ?
P1 Na4 Ba2 57.51(3) 16 5 ?
P1 Na4 Ba2 57.51(3) 7 5 ?
P1 Na4 Ba2 122.00(9) 14_456 5 ?
P3 Na4 Ba2 57.09(3) 7 5 ?
P3 Na4 Ba2 123.59(12) 5_455 5 ?
P1 Na4 Ba2 57.51(3) 5_455 5_455 ?
P1 Na4 Ba2 122.00(9) 16 5_455 ?
P1 Na4 Ba2 122.00(9) 7 5_455 ?
P1 Na4 Ba2 57.51(3) 14_456 5_455 ?
P3 Na4 Ba2 123.59(12) 7 5_455 ?
P3 Na4 Ba2 57.09(3) 5_455 5_455 ?
Ba2 Na4 Ba2 179.32(15) 5 5_455 ?
P1 Na4 Ba3 52.10(7) 5_455 . ?
P1 Na4 Ba3 52.10(7) 16 . ?
P1 Na4 Ba3 52.10(7) 7 . ?
P1 Na4 Ba3 52.10(7) 14_456 . ?
P3 Na4 Ba3 146.75(5) 7 . ?
P3 Na4 Ba3 146.75(5) 5_455 . ?
Ba2 Na4 Ba3 89.66(7) 5 . ?
Ba2 Na4 Ba3 89.66(7) 5_455 . ?
P1 Si1 P2 112.47(4) 13 . ?
P1 Si1 P6 109.33(4) 13 5_545 ?
P2 Si1 P6 114.89(4) . 5_545 ?
P1 Si1 P4 104.77(4) 13 . ?
P2 Si1 P4 110.37(4) . . ?
P6 Si1 P4 104.22(4) 5_545 . ?
P1 Si1 Ba1 61.31(3) 13 . ?
P2 Si1 Ba1 57.45(3) . . ?
P6 Si1 Ba1 156.23(3) 5_545 . ?
P4 Si1 Ba1 99.42(3) . . ?
P1 Si2 P1 114.81(6) . 12 ?
P1 Si2 P5 110.79(3) . 10_556 ?
P1 Si2 P5 110.79(3) 12 10_556 ?
P1 Si2 P7 106.03(4) . . ?
P1 Si2 P7 106.04(4) 12 . ?
P5 Si2 P7 107.95(5) 10_556 . ?
P1 Si2 Ba2 61.80(3) . . ?
P1 Si2 Ba2 61.80(3) 12 . ?
P5 Si2 Ba2 159.90(5) 10_556 . ?
P7 Si2 Ba2 92.16(4) . . ?
P3 Si3 P3 105.14(7) 5_445 7_545 ?
P3 Si3 P4 108.870(17) 5_445 . ?
P3 Si3 P4 108.870(17) 7_545 . ?
P3 Si3 P4 108.871(17) 5_445 10_556 ?
P3 Si3 P4 108.871(17) 7_545 10_556 ?
P4 Si3 P4 115.70(7) . 10_556 ?
P3 Si3 Na2 52.99(3) 5_445 9 ?
P3 Si3 Na2 101.66(5) 7_545 9 ?
P4 Si3 Na2 60.01(3) . 9 ?
P4 Si3 Na2 148.21(5) 10_556 9 ?
P3 Si3 Na2 101.66(5) 5_445 . ?
P3 Si3 Na2 52.99(3) 7_545 . ?
P4 Si3 Na2 60.01(3) . . ?
P4 Si3 Na2 148.21(5) 10_556 . ?
Na2 Si3 Na2 60.83(9) 9 . ?
P3 Si3 Na2 101.66(5) 5_445 10_556 ?
P3 Si3 Na2 52.99(3) 7_545 10_556 ?
P4 Si3 Na2 148.21(5) . 10_556 ?
P4 Si3 Na2 60.01(3) 10_556 10_556 ?
Na2 Si3 Na2 141.58(5) 9 10_556 ?
Na2 Si3 Na2 105.72(8) . 10_556 ?
P3 Si3 Na2 52.99(4) 5_445 2 ?
P3 Si3 Na2 101.66(5) 7_545 2 ?
P4 Si3 Na2 148.21(5) . 2 ?
P4 Si3 Na2 60.01(3) 10_556 2 ?
Na2 Si3 Na2 105.72(8) 9 2 ?
Na2 Si3 Na2 141.58(5) . 2 ?
Na2 Si3 Na2 60.83(9) 10_556 2 ?
P3 Si4 P3 107.34(7) . 3 ?
P3 Si4 P6 108.511(16) . . ?
P3 Si4 P6 108.512(16) 3 . ?
P3 Si4 P6 108.511(16) . 10_556 ?
P3 Si4 P6 108.513(16) 3 10_556 ?
P6 Si4 P6 115.19(7) . 10_556 ?
P3 Si4 Na2 103.38(5) . 5_455 ?
P3 Si4 Na2 52.55(4) 3 5_455 ?
P6 Si4 Na2 60.10(3) . 5_455 ?
P6 Si4 Na2 147.05(5) 10_556 5_455 ?
P3 Si4 Na2 52.55(4) . 6 ?
P3 Si4 Na2 103.38(5) 3 6 ?
P6 Si4 Na2 147.05(5) . 6 ?
P6 Si4 Na2 60.10(3) 10_556 6 ?
Na2 Si4 Na2 142.94(5) 5_455 6 ?
P3 Si4 Na2 52.55(4) . 13 ?
P3 Si4 Na2 103.38(5) 3 13 ?
P6 Si4 Na2 60.10(3) . 13 ?
P6 Si4 Na2 147.05(5) 10_556 13 ?
Na2 Si4 Na2 62.80(9) 5_455 13 ?
Na2 Si4 Na2 104.78(8) 6 13 ?
P3 Si4 Na2 103.38(5) . 14_456 ?
P3 Si4 Na2 52.55(4) 3 14_456 ?
P6 Si4 Na2 147.05(5) . 14_456 ?
P6 Si4 Na2 60.10(3) 10_556 14_456 ?
Na2 Si4 Na2 104.78(8) 5_455 14_456 ?
Na2 Si4 Na2 62.80(9) 6 14_456 ?
Na2 Si4 Na2 142.94(5) 13 14_456 ?
P5 Si5 P5 112.10(8) 9_566 2_564 ?
P5 Si5 P2 107.813(17) 9_566 5_455 ?
P5 Si5 P2 107.813(17) 2_564 5_455 ?
P5 Si5 P2 107.813(17) 9_566 7 ?
P5 Si5 P2 107.813(17) 2_564 7 ?
P2 Si5 P2 113.58(7) 5_455 7 ?
Si1 P1 Si2 103.08(4) 13 . ?
Si1 P1 Na4 101.04(6) 13 5_545 ?
Si2 P1 Na4 142.60(4) . 5_545 ?
Si1 P1 Ba3 147.28(3) 13 5_545 ?
Si2 P1 Ba3 97.14(3) . 5_545 ?
Na4 P1 Ba3 76.46(7) 5_545 5_545 ?
Si1 P1 Ba2 98.14(3) 13 . ?
Si2 P1 Ba2 81.31(3) . . ?
Na4 P1 Ba2 67.26(3) 5_545 . ?
Ba3 P1 Ba2 110.25(2) 5_545 . ?
Si1 P1 Ba1 83.95(3) 13 13 ?
Si2 P1 Ba1 93.34(3) . 13 ?
Na4 P1 Ba1 117.37(4) 5_545 13 ?
Ba3 P1 Ba1 69.306(16) 5_545 13 ?
Ba2 P1 Ba1 174.57(2) . 13 ?
Si5 P2 Si1 106.31(4) 5_545 . ?
Si5 P2 Si1 106.31(4) 5_545 10_556 ?
Si1 P2 Si1 109.03(5) . 10_556 ?
Si5 P2 Ba1 95.16(4) 5_545 10_556 ?
Si1 P2 Ba1 147.97(4) . 10_556 ?
Si1 P2 Ba1 86.60(2) 10_556 10_556 ?
Si5 P2 Ba1 95.15(4) 5_545 . ?
Si1 P2 Ba1 86.60(2) . . ?
Si1 P2 Ba1 147.97(4) 10_556 . ?
Ba1 P2 Ba1 67.70(2) 10_556 . ?
Si3 P3 Si4 106.24(5) 5 . ?
Si3 P3 Na2 87.02(6) 5 6 ?
Si4 P3 Na2 87.64(6) . 6 ?
Si3 P3 Na2 87.02(6) 5 13 ?
Si4 P3 Na2 87.64(6) . 13 ?
Na2 P3 Na2 171.06(4) 6 13 ?
Si3 P3 Na4 94.18(6) 5 5_545 ?
Si4 P3 Na4 159.58(7) . 5_545 ?
Na2 P3 Na4 93.54(4) 6 5_545 ?
Na2 P3 Na4 93.54(4) 13 5_545 ?
Si3 P3 Ba2 160.90(5) 5 . ?
Si4 P3 Ba2 92.86(4) . . ?
Na2 P3 Ba2 93.91(4) 6 . ?
Na2 P3 Ba2 93.91(4) 13 . ?
Na4 P3 Ba2 66.72(5) 5_545 . ?
Si3 P4 Si1 106.99(4) . 12 ?
Si3 P4 Si1 106.99(4) . . ?
Si1 P4 Si1 104.90(5) 12 . ?
Si3 P4 Na2 80.13(3) . 9 ?
Si1 P4 Na2 91.20(5) 12 9 ?
Si1 P4 Na2 159.10(6) . 9 ?
Si3 P4 Na2 80.13(3) . . ?
Si1 P4 Na2 159.10(6) 12 . ?
Si1 P4 Na2 91.20(5) . . ?
Na2 P4 Na2 70.33(10) 9 . ?
Si5 P5 Si2 107.46(6) 9_566 10_556 ?
Si5 P5 Ba1 161.96(5) 9_566 10_556 ?
Si2 P5 Ba1 90.59(4) 10_556 10_556 ?
Si5 P5 Ba3 88.80(4) 9_566 9_566 ?
Si2 P5 Ba3 163.75(5) 10_556 9_566 ?
Ba1 P5 Ba3 73.16(2) 10_556 9_566 ?
Si5 P5 Ba1 85.667(19) 9_566 6 ?
Si2 P5 Ba1 86.635(19) 10_556 6 ?
Ba1 P5 Ba1 95.639(18) 10_556 6 ?
Ba3 P5 Ba1 94.800(18) 9_566 6 ?
Si5 P5 Ba1 85.667(18) 9_566 6_455 ?
Si2 P5 Ba1 86.635(19) 10_556 6_455 ?
Ba1 P5 Ba1 95.639(18) 10_556 6_455 ?
Ba3 P5 Ba1 94.800(18) 9_566 6_455 ?
Ba1 P5 Ba1 166.92(4) 6 6_455 ?
Si4 P6 Si1 107.51(4) . 16 ?
Si4 P6 Si1 107.51(4) . 5_455 ?
Si1 P6 Si1 103.54(5) 16 5_455 ?
Si4 P6 Na2 80.25(3) . 5_455 ?
Si1 P6 Na2 160.43(6) 16 5_455 ?
Si1 P6 Na2 90.67(5) 5_455 5_455 ?
Si4 P6 Na2 80.25(3) . 13 ?
Si1 P6 Na2 90.67(5) 16 13 ?
Si1 P6 Na2 160.43(6) 5_455 13 ?
Na2 P6 Na2 72.64(10) 5_455 13 ?
Si4 P6 Ba2 157.31(5) . 9_565 ?
Si1 P6 Ba2 86.05(3) 16 9_565 ?
Si1 P6 Ba2 86.05(3) 5_455 9_565 ?
Na2 P6 Ba2 81.51(2) 5_455 9_565 ?
Na2 P6 Ba2 81.51(2) 13 9_565 ?
Si2 P7 Si2 113.06(7) . 10_556 ?
Si2 P7 Ba1 88.60(3) . . ?
Si2 P7 Ba1 158.34(5) 10_556 . ?
Si2 P7 Ba1 158.34(5) . 10_556 ?
Si2 P7 Ba1 88.60(3) 10_556 10_556 ?
Ba1 P7 Ba1 69.74(3) . 10_556 ?
Si2 P7 Ba3 86.001(15) . 5_545 ?
Si2 P7 Ba3 86.001(15) 10_556 5_545 ?
Ba1 P7 Ba3 95.955(17) . 5_545 ?
Ba1 P7 Ba3 95.955(17) 10_556 5_545 ?
Si2 P7 Ba3 86.001(15) . 5_445 ?
Si2 P7 Ba3 86.001(15) 10_556 5_445 ?
Ba1 P7 Ba3 95.955(17) . 5_445 ?
Ba1 P7 Ba3 95.955(17) 10_556 5_445 ?
Ba3 P7 Ba3 165.47(4) 5_545 5_445 ?

loop_
_geom_bond_atom_site_label_1
_geom_bond_atom_site_label_2
_geom_bond_distance
_geom_bond_site_symmetry_2
_geom_bond_publ_flag
Ba1 P5 3.0749(11) 10_556 ?
Ba1 P7 3.1458(12) . ?
Ba1 P2 3.2290(9) . ?
Ba1 P2 3.2290(9) 3 ?
Ba1 P1 3.3735(8) 8_455 ?
Ba1 P1 3.3735(8) 13 ?
Ba1 Ba1 3.5971(9) 10_556 ?
Ba1 P5 3.60738(16) 6_554 ?
Ba1 P5 3.60738(16) 6_454 ?
Ba1 Ba3 3.7517(5) 9_565 ?
Ba1 Si1 3.8241(8) . ?
Ba1 Si1 3.8242(8) 12 ?
Ba2 P3 3.2754(10) 3 ?
Ba2 P3 3.2755(10) . ?
Ba2 P1 3.2775(8) 12 ?
Ba2 P1 3.2775(8) 3 ?
Ba2 P1 3.2775(8) 10_556 ?
Ba2 P1 3.2776(8) . ?
Ba2 Na4 3.58396(11) 5_545 ?
Ba2 Na4 3.58396(10) 5_445 ?
Ba2 Si2 3.6762(11) 10_556 ?
Ba2 Si2 3.6764(11) . ?
Ba2 P6 3.6844(9) 2_565 ?
Ba2 P6 3.6844(9) 9_565 ?
Ba3 P5 3.2174(11) 2_564 ?
Ba3 P5 3.2174(11) 9_566 ?
Ba3 P1 3.2210(7) 7 ?
Ba3 P1 3.2210(7) 14_456 ?
Ba3 P1 3.2210(7) 16 ?
Ba3 P1 3.2210(7) 5_455 ?
Ba3 P7 3.6129(2) 5_455 ?
Ba3 P7 3.6129(2) 5 ?
Ba3 Na4 3.968(5) . ?
Na2 P3 2.78072(9) 7_545 ?
Na2 P3 2.78072(9) 13 ?
Na2 P4 3.057(2) . ?
Na2 P4 3.057(2) 9 ?
Na2 P6 3.078(2) 5_545 ?
Na2 P6 3.078(2) 13 ?
Na2 Si3 3.4777(17) 9 ?
Na2 Si3 3.4777(17) . ?
Na2 Si4 3.4995(18) 5_545 ?
Na2 Si4 3.4995(18) 13 ?
Na2 Na2 3.521(7) 9 ?
Na2 Na2 3.646(7) 9_655 ?
Na4 P1 3.192(3) 5_455 ?
Na4 P1 3.192(3) 16 ?
Na4 P1 3.192(3) 7 ?
Na4 P1 3.192(3) 14_456 ?
Na4 P3 3.242(4) 7 ?
Na4 P3 3.242(4) 5_455 ?
Si1 P1 2.1913(9) 13 ?
Si1 P2 2.2492(8) . ?
Si1 P6 2.2707(9) 5_545 ?
Si1 P4 2.2707(9) . ?
Si2 P1 2.2323(9) . ?
Si2 P1 2.2324(9) 12 ?
Si2 P5 2.2785(14) 10_556 ?
Si2 P7 2.2904(12) . ?
Si3 P3 2.2382(12) 5_445 ?
Si3 P3 2.2382(12) 7_545 ?
Si3 P4 2.2626(12) . ?
Si3 P4 2.2627(12) 10_556 ?
Si4 P3 2.2424(12) . ?
Si4 P3 2.2425(12) 3 ?
Si4 P6 2.2658(12) . ?
Si4 P6 2.2658(12) 10_556 ?
Si5 P5 2.2336(13) 9_566 ?
Si5 P5 2.2336(13) 2_564 ?
Si5 P2 2.2483(12) 5_455 ?
Si5 P2 2.2483(12) 7 ?
